data_4026049
loop_
_publ_author_name
'Kevin S. Eccles'
'Rebecca E. Deasy'
'L\'aszl\'o F\'abi\'an'
'Anita R. Maguire'
'Simon E. Lawrence'

_publ_contact_author_address
;Department of Chemistry 
Analytical and Biological Chemistry Research Facility
University College Cork
Cork
Ireland
;
_publ_contact_author_email s.lawrence@ucc.ie
_publ_contact_author_fax +353(21)4274097
_publ_contact_author_name 'Simon E. Lawrence'
_publ_contact_author_phone +353(21)4903143
_publ_section_title
;
 The Use of Co-crystals for the Determination of Absolute Stereochemistry:
 An Alternative to Salt Formation
;
_journal_name_full 'Journal of Organic Chemistry'
_journal_page_first 1159
_journal_page_last 1162
_journal_paper_doi 10.1021/jo102148p
_journal_volume 76
_journal_year 2011
_chemical_formula_moiety 'C11 H14 O2, C6 H6 N2 O'
_chemical_formula_sum 'C17 H20 N2 O3'
_chemical_formula_weight 300.35
_chemical_melting_point 336(1)
_space_group_crystal_system triclinic
_space_group_IT_number 2
_space_group_name_Hall '-P 1'
_space_group_name_H-M_alt 'P -1'
_symmetry_space_group_name_Hall '-P 1'
_symmetry_space_group_name_H-M 'P -1'
_atom_sites_solution_hydrogens geom
_atom_sites_solution_primary direct
_atom_sites_solution_secondary difmap
_audit_creation_method 'APEX2 v2010.1-2'
_cell_angle_alpha 84.990(4)
_cell_angle_beta 85.314(4)
_cell_angle_gamma 83.194(4)
_cell_formula_units_Z 2
_cell_length_a 5.5847(9)
_cell_length_b 7.8959(12)
_cell_length_c 17.784(3)
_cell_measurement_reflns_used 3408
_cell_measurement_temperature 100.(2)
_cell_measurement_theta_max 25.3068
_cell_measurement_theta_min 2.7656
_cell_volume 773.7(2)
_computing_cell_refinement 'SAINT V7.66A (Bruker AXS, 2009)'
_computing_data_collection 'Bruker Instrument Service v2009, 7, 0, 0'
_computing_data_reduction 'SAINT V7.66A (Bruker AXS, 2009)'
_computing_molecular_graphics 'Mercury 2.3 (Macrae et al, 2008)'
_computing_structure_refinement 'SHELXL-97 (Sheldrick, 2008)'
_computing_structure_solution 'SHELXS-97 (Sheldrick, 2008)'
_diffrn_ambient_temperature 100.(2)
_diffrn_detector_area_resol_mean 8.3333
_diffrn_measured_fraction_theta_full 0.980
_diffrn_measured_fraction_theta_max 0.980
_diffrn_measurement_device_type 'Bruker APEX DUO'
_diffrn_measurement_method '\w and \f scans'
_diffrn_radiation_monochromator graphite
_diffrn_radiation_source 'fine-focus sealed tube'
_diffrn_radiation_type MoK\a
_diffrn_radiation_wavelength 0.71073
_diffrn_reflns_av_R_equivalents 0.0600
_diffrn_reflns_av_sigmaI/netI 0.0472
_diffrn_reflns_limit_h_max 6
_diffrn_reflns_limit_h_min -6
_diffrn_reflns_limit_k_max 9
_diffrn_reflns_limit_k_min -9
_diffrn_reflns_limit_l_max 21
_diffrn_reflns_limit_l_min -21
_diffrn_reflns_number 16279
_diffrn_reflns_theta_full 26.04
_diffrn_reflns_theta_max 26.04
_diffrn_reflns_theta_min 2.31
_exptl_absorpt_coefficient_mu 0.089
_exptl_absorpt_correction_T_max 0.98
_exptl_absorpt_correction_T_min 0.82
_exptl_absorpt_correction_type multi-scan
_exptl_absorpt_process_details 'SADABS V2008/1 (Bruker AXS)'
_exptl_crystal_density_diffrn 1.289
_exptl_crystal_F_000 320
_exptl_crystal_size_max 0.24
_exptl_crystal_size_mid 0.21
_exptl_crystal_size_min 0.17
_refine_diff_density_max 0.480
_refine_diff_density_min -0.304
_refine_ls_extinction_method none
_refine_ls_goodness_of_fit_ref 1.127
_refine_ls_hydrogen_treatment mixed
_refine_ls_matrix_type full
_refine_ls_number_parameters 210
_refine_ls_number_reflns 2987
_refine_ls_number_restraints 0
_refine_ls_restrained_S_all 1.127
_refine_ls_R_factor_all 0.0868
_refine_ls_R_factor_gt 0.0655
_refine_ls_shift/su_max 0.000
_refine_ls_shift/su_mean 0.000
_refine_ls_structure_factor_coef Fsqd
_refine_ls_weighting_details 'calc w=1/[\s^2^(Fo^2^)+(0.0924P)^2^+0.6708P] where P=(Fo^2^+2Fc^2^)/3'
_refine_ls_weighting_scheme calc
_refine_ls_wR_factor_gt 0.1810
_refine_ls_wR_factor_ref 0.1951
_reflns_number_gt 2251
_reflns_number_total 2987
_reflns_threshold_expression >2sigma(I)
_cod_data_source_file jo102148p_si_007.cif
_cod_data_source_block Compound_2c_Racemic
_cod_database_code 4026049

loop_
_space_group_symop_operation_xyz
'x, y, z'
'-x, -y, -z'

loop_
_atom_site_type_symbol
_atom_site_label
_atom_site_fract_x
_atom_site_fract_y
_atom_site_fract_z
_atom_site_U_iso_or_equiv
_atom_site_adp_type
_atom_site_calc_flag
_atom_site_refinement_flags
_atom_site_occupancy
C C1 0.5667(5) 0.6549(3) 0.19208(16) 0.0228(6) Uani d . 1
C C2 0.3649(5) 0.7748(4) 0.22735(17) 0.0301(7) Uani d . 1
H H2A 0.209 0.7384 0.216 0.036 Uiso calc R 1
H H2B 0.3747 0.8908 0.2021 0.036 Uiso calc R 1
C C3 0.3600(5) 0.7873(4) 0.31217(17) 0.0295(7) Uani d . 1
H H3 0.5282 0.8015 0.3239 0.035 Uiso calc R 1
C C4 0.2906(6) 0.6255(4) 0.35758(18) 0.0353(8) Uani d . 1
H H4A 0.3001 0.6373 0.4116 0.053 Uiso calc R 1
H H4B 0.402 0.5271 0.3422 0.053 Uiso calc R 1
H H4C 0.1252 0.6081 0.3481 0.053 Uiso calc R 1
O O6 0.7344(4) 0.5893(3) 0.23700(11) 0.0304(5) Uani d . 1
H H6 0.8359 0.522 0.2136 0.046 Uiso calc R 1
O O5 0.5677(3) 0.6222(2) 0.12610(11) 0.0258(5) Uani d . 1
C C9 0.1293(5) 1.1662(3) 0.42759(15) 0.0236(6) Uani d . 1
C C8 0.2664(5) 1.0258(3) 0.39806(16) 0.0253(6) Uani d . 1
H H8 0.4149 0.9843 0.4193 0.03 Uiso calc R 1
C C12 -0.0224(5) 1.0047(4) 0.30840(16) 0.0280(7) Uani d . 1
H H12 -0.076 0.9506 0.2682 0.034 Uiso calc R 1
C C10 -0.0874(5) 1.2271(3) 0.39568(16) 0.0253(6) Uani d . 1
H H10 -0.1837 1.3242 0.4142 0.03 Uiso calc R 1
C C7 0.1969(5) 0.9427(3) 0.33880(16) 0.0253(6) Uani d . 1
C C13 0.2131(5) 1.2487(4) 0.49246(17) 0.0304(7) Uani d . 1
H H13A 0.1738 1.1821 0.5401 0.046 Uiso calc R 1
H H13B 0.1316 1.3654 0.4942 0.046 Uiso calc R 1
H H13C 0.3883 1.2523 0.4854 0.046 Uiso calc R 1
C C11 -0.1626(5) 1.1462(4) 0.33702(17) 0.0277(6) Uani d . 1
H H11 -0.3115 1.1877 0.3161 0.033 Uiso calc R 1
C C14 1.4667(4) 0.2123(3) 0.08954(15) 0.0203(6) Uani d . 1
C C15 1.4630(5) 0.2205(3) 0.16695(16) 0.0226(6) Uani d . 1
H H15 1.5938 0.1659 0.1943 0.027 Uiso calc R 1
C C16 1.2651(5) 0.3098(3) 0.20424(16) 0.0234(6) Uani d . 1
H H16 1.263 0.3146 0.2575 0.028 Uiso calc R 1
N N17 1.0779(4) 0.3890(3) 0.16805(13) 0.0223(5) Uani d . 1
C C19 1.2710(5) 0.2922(3) 0.05172(16) 0.0230(6) Uani d . 1
H H19 1.2669 0.2876 -0.0014 0.028 Uiso calc R 1
C C20 1.6869(5) 0.1154(3) 0.05097(15) 0.0209(6) Uani d . 1
C C18 1.0815(5) 0.3788(3) 0.09332(16) 0.0232(6) Uani d . 1
H H18 0.9477 0.4336 0.0674 0.028 Uiso calc R 1
O O21 1.8163(3) 0.0095(2) 0.08945(11) 0.0269(5) Uani d . 1
N N22 1.7320(4) 0.1531(3) -0.02301(14) 0.0244(5) Uani d . 1
H H22A 1.865(6) 0.096(4) -0.0443(17) 0.027(8) Uiso d . 1
H H22B 1.636(6) 0.230(4) -0.0524(19) 0.033(9) Uiso d . 1

loop_
_atom_site_aniso_label
_atom_site_aniso_U_11
_atom_site_aniso_U_22
_atom_site_aniso_U_33
_atom_site_aniso_U_12
_atom_site_aniso_U_13
_atom_site_aniso_U_23
C1 0.0180(13) 0.0197(13) 0.0285(16) -0.0009(10) 0.0040(11) 0.0029(11)
C2 0.0271(15) 0.0292(15) 0.0311(16) 0.0041(12) 0.0042(12) -0.0018(12)
C3 0.0291(15) 0.0261(15) 0.0311(16) 0.0004(12) 0.0049(12) -0.0020(12)
C4 0.0450(18) 0.0254(15) 0.0328(17) 0.0005(13) 0.0076(14) -0.0032(13)
O6 0.0262(11) 0.0324(11) 0.0304(12) 0.0084(8) 0.0005(9) -0.0079(9)
O5 0.0241(10) 0.0259(10) 0.0262(11) -0.0013(8) 0.0021(8) -0.0010(8)
C9 0.0212(13) 0.0235(14) 0.0246(15) -0.0024(10) 0.0049(11) 0.0009(11)
C8 0.0215(14) 0.0258(14) 0.0265(15) -0.0001(11) 0.0032(11) 0.0016(12)
C12 0.0279(15) 0.0285(15) 0.0276(15) -0.0061(12) 0.0048(12) -0.0051(12)
C10 0.0206(13) 0.0253(14) 0.0282(15) 0.0012(11) 0.0059(11) -0.0041(12)
C7 0.0241(14) 0.0232(14) 0.0262(15) -0.0008(11) 0.0071(11) 0.0013(11)
C13 0.0261(15) 0.0321(16) 0.0321(17) -0.0023(12) 0.0003(12) -0.0014(13)
C11 0.0166(13) 0.0343(16) 0.0305(16) 0.0016(11) 0.0018(11) -0.0017(12)
C14 0.0177(13) 0.0149(12) 0.0279(15) -0.0030(10) 0.0031(11) -0.0018(10)
C15 0.0182(13) 0.0198(13) 0.0288(15) -0.0010(10) -0.0004(11) -0.0001(11)
C16 0.0242(14) 0.0203(13) 0.0259(15) -0.0036(11) 0.0008(11) -0.0036(11)
N17 0.0184(11) 0.0207(11) 0.0277(13) -0.0038(9) 0.0029(9) -0.0028(9)
C19 0.0194(13) 0.0228(13) 0.0260(15) -0.0006(10) 0.0006(11) -0.0024(11)
C20 0.0170(13) 0.0171(12) 0.0283(15) -0.0007(10) 0.0003(11) -0.0033(11)
C18 0.0162(13) 0.0227(13) 0.0294(15) 0.0005(10) -0.0001(11) -0.0008(11)
O21 0.0226(10) 0.0272(10) 0.0284(11) 0.0052(8) 0.0013(8) -0.0016(8)
N22 0.0175(12) 0.0257(12) 0.0276(14) 0.0048(10) 0.0021(10) -0.0023(10)

loop_
_atom_type_symbol
_atom_type_description
_atom_type_scat_dispersion_real
_atom_type_scat_dispersion_imag
_atom_type_scat_source
C C 0.0033 0.0016 'International Tables Vol C Tables 4.2.6.8 and 6.1.1.4'
H H 0.0000 0.0000 'International Tables Vol C Tables 4.2.6.8 and 6.1.1.4'
N N 0.0061 0.0033 'International Tables Vol C Tables 4.2.6.8 and 6.1.1.4'
O O 0.0106 0.0060 'International Tables Vol C Tables 4.2.6.8 and 6.1.1.4'

loop_
_geom_angle_atom_site_label_1
_geom_angle_atom_site_label_2
_geom_angle_atom_site_label_3
_geom_angle
O5 C1 O6 123.4(2)
O5 C1 C2 121.0(3)
O6 C1 C2 115.6(2)
C1 C2 C3 117.0(3)
C1 C2 H2A 108.1
C3 C2 H2A 108.1
C1 C2 H2B 108.1
C3 C2 H2B 108.1
H2A C2 H2B 107.3
C2 C3 C4 112.7(2)
C2 C3 C7 112.8(2)
C4 C3 C7 109.9(2)
C2 C3 H3 107.0
C4 C3 H3 107.0
C7 C3 H3 107.0
C3 C4 H4A 109.5
C3 C4 H4B 109.5
H4A C4 H4B 109.5
C3 C4 H4C 109.5
H4A C4 H4C 109.5
H4B C4 H4C 109.5
C1 O6 H6 109.5
C8 C9 C10 118.0(3)
C8 C9 C13 120.6(3)
C10 C9 C13 121.4(2)
C9 C8 C7 123.2(3)
C9 C8 H8 118.4
C7 C8 H8 118.4
C11 C12 C7 120.1(3)
C11 C12 H12 120.0
C7 C12 H12 120.0
C11 C10 C9 120.2(2)
C11 C10 H10 119.9
C9 C10 H10 119.9
C8 C7 C12 117.7(2)
C8 C7 C3 118.5(3)
C12 C7 C3 123.8(3)
C9 C13 H13A 109.5
C9 C13 H13B 109.5
H13A C13 H13B 109.5
C9 C13 H13C 109.5
H13A C13 H13C 109.5
H13B C13 H13C 109.5
C10 C11 C12 120.8(3)
C10 C11 H11 119.6
C12 C11 H11 119.6
C15 C14 C19 118.7(2)
C15 C14 C20 117.4(2)
C19 C14 C20 123.9(2)
C14 C15 C16 119.1(3)
C14 C15 H15 120.5
C16 C15 H15 120.5
N17 C16 C15 122.5(3)
N17 C16 H16 118.7
C15 C16 H16 118.7
C16 N17 C18 118.1(2)
C18 C19 C14 118.4(3)
C18 C19 H19 120.8
C14 C19 H19 120.8
O21 C20 N22 123.8(2)
O21 C20 C14 118.9(2)
N22 C20 C14 117.3(2)
N17 C18 C19 123.2(3)
N17 C18 H18 118.4
C19 C18 H18 118.4
C20 N22 H22A 116.(2)
C20 N22 H22B 125.(2)
H22A N22 H22B 120.(3)

loop_
_geom_bond_atom_site_label_1
_geom_bond_atom_site_label_2
_geom_bond_distance
C1 O5 1.223(3)
C1 O6 1.311(3)
C1 C2 1.515(4)
C2 C3 1.518(4)
C2 H2A 0.99
C2 H2B 0.99
C3 C4 1.523(4)
C3 C7 1.526(4)
C3 H3 1.0
C4 H4A 0.98
C4 H4B 0.98
C4 H4C 0.98
O6 H6 0.84
C9 C8 1.388(4)
C9 C10 1.395(4)
C9 C13 1.505(4)
C8 C7 1.393(4)
C8 H8 0.95
C12 C11 1.395(4)
C12 C7 1.397(4)
C12 H12 0.95
C10 C11 1.387(4)
C10 H10 0.95
C13 H13A 0.98
C13 H13B 0.98
C13 H13C 0.98
C11 H11 0.95
C14 C15 1.382(4)
C14 C19 1.388(4)
C14 C20 1.516(3)
C15 C16 1.392(4)
C15 H15 0.95
C16 N17 1.335(4)
C16 H16 0.95
N17 C18 1.337(4)
C19 C18 1.387(4)
C19 H19 0.95
C20 O21 1.236(3)
C20 N22 1.334(4)
C18 H18 0.95
N22 H22A 0.90(3)
N22 H22B 0.92(4)

loop_
_geom_hbond_atom_site_label_D
_geom_hbond_atom_site_label_H
_geom_hbond_atom_site_label_A
_geom_hbond_site_symmetry_A
_geom_hbond_distance_DH
_geom_hbond_distance_HA
_geom_hbond_distance_DA
_geom_hbond_angle_DHA
N22 H22B O5 2_765 0.92(4) 2.01(4) 2.923(3) 173.(3)
N22 H22A O21 2_955 0.90(3) 2.01(3) 2.901(3) 173.(3)

loop_
_geom_torsion_atom_site_label_1
_geom_torsion_atom_site_label_2
_geom_torsion_atom_site_label_3
_geom_torsion_atom_site_label_4
_geom_torsion
O5 C1 C2 C3 171.3(2)
O6 C1 C2 C3 -7.9(4)
C1 C2 C3 C4 -70.3(3)
C1 C2 C3 C7 164.5(2)
C10 C9 C8 C7 -0.5(4)
C13 C9 C8 C7 179.1(2)
C8 C9 C10 C11 1.1(4)
C13 C9 C10 C11 -178.6(2)
C9 C8 C7 C12 -0.3(4)
C9 C8 C7 C3 -178.7(2)
C11 C12 C7 C8 0.5(4)
C11 C12 C7 C3 178.9(3)
C2 C3 C7 C8 -144.6(3)
C4 C3 C7 C8 88.7(3)
C2 C3 C7 C12 37.0(4)
C4 C3 C7 C12 -89.7(3)
C9 C10 C11 C12 -0.8(4)
C7 C12 C11 C10 0.0(4)
C19 C14 C15 C16 -0.7(4)
C20 C14 C15 C16 179.4(2)
C14 C15 C16 N17 -0.3(4)
C15 C16 N17 C18 1.1(3)
C15 C14 C19 C18 0.9(3)
C20 C14 C19 C18 -179.2(2)
C15 C14 C20 O21 20.6(3)
C19 C14 C20 O21 -159.4(2)
C15 C14 C20 N22 -158.0(2)
C19 C14 C20 N22 22.1(3)
C16 N17 C18 C19 -0.9(4)
C14 C19 C18 N17 -0.1(4)
